data_1544670
loop_
_publ_author_name
'Matsubara, S.'
'Kato, A.'
'Shimizu, M.'
'Sekiuchi, K.'
'Suzuki, Y.'

_publ_section_title
;
 Romeite from the Gozaisho mine, Iwaki, Japan
;
_journal_name_full 'Mineralogical Journal'
_journal_page_first 155
_journal_page_last 160
_journal_volume 18
_journal_year 1996
_chemical_formula_sum 'Ca0.8 F0.89 H0.36 Mn0.01 Na O6.15 Sb2'
_chemical_name_common NaCa0.80Mn0.01Sb2O5.69F0.89(OH)0.36
_chemical_name_mineral romeite
_space_group_IT_number 227
_space_group_name_H-M_alt 'F d -3 m'
_symmetry_space_group_name_Hall '-F 4vw 2vw 3'
_symmetry_space_group_name_H-M 'F d -3 m :2'
_cell_angle_alpha 90
_cell_angle_beta 90
_cell_angle_gamma 90
_cell_formula_units_Z 8
_cell_length_a 10.265(2)
_cell_length_b 10.265(2)
_cell_length_c 10.265(2)
_cell_volume 1081.6(4)
_cod_data_source_file romeite.cif
_cod_data_source_block romeite
_cod_original_formula_sum 'Na Ca0.80 Mn0.01 Sb2 O6.15 F0.89 H0.36'
_cod_database_code 1544670

loop_
_space_group_symop_operation_xyz
'x, y, z'
'-x, -y, -z'
'-x+3/4, -y+1/4, z+1/2'
'x+1/4, y+3/4, -z+1/2'
'-x+1/4, y+1/2, -z+3/4'
'x+3/4, -y+1/2, z+1/4'
'x+1/2, -y+3/4, -z+1/4'
'-x+1/2, y+1/4, z+3/4'
'z, x, y'
'-z, -x, -y'
'z+1/2, -x+3/4, -y+1/4'
'-z+1/2, x+1/4, y+3/4'
'-z+3/4, -x+1/4, y+1/2'
'z+1/4, x+3/4, -y+1/2'
'-z+1/4, x+1/2, -y+3/4'
'z+3/4, -x+1/2, y+1/4'
'y, z, x'
'-y, -z, -x'
'-y+1/4, z+1/2, -x+3/4'
'y+3/4, -z+1/2, x+1/4'
'y+1/2, -z+3/4, -x+1/4'
'-y+1/2, z+1/4, x+3/4'
'-y+3/4, -z+1/4, x+1/2'
'y+1/4, z+3/4, -x+1/2'
'y+3/4, x+1/4, -z+1/2'
'-y+1/4, -x+3/4, z+1/2'
'-y, -x, -z'
'y, x, z'
'y+1/4, -x+1/2, z+3/4'
'-y+3/4, x+1/2, -z+1/4'
'-y+1/2, x+3/4, z+1/4'
'y+1/2, -x+1/4, -z+3/4'
'x+3/4, z+1/4, -y+1/2'
'-x+1/4, -z+3/4, y+1/2'
'-x+1/2, z+3/4, y+1/4'
'x+1/2, -z+1/4, -y+3/4'
'-x, -z, -y'
'x, z, y'
'x+1/4, -z+1/2, y+3/4'
'-x+3/4, z+1/2, -y+1/4'
'z+3/4, y+1/4, -x+1/2'
'-z+1/4, -y+3/4, x+1/2'
'z+1/4, -y+1/2, x+3/4'
'-z+3/4, y+1/2, -x+1/4'
'-z+1/2, y+3/4, x+1/4'
'z+1/2, -y+1/4, -x+3/4'
'-z, -y, -x'
'z, y, x'
'x, y+1/2, z+1/2'
'-x, -y+1/2, -z+1/2'
'-x+3/4, -y+3/4, z'
'x+1/4, y+1/4, -z'
'-x+1/4, y, -z+1/4'
'x+3/4, -y, z+3/4'
'x+1/2, -y+1/4, -z+3/4'
'-x+1/2, y+3/4, z+1/4'
'z, x+1/2, y+1/2'
'-z, -x+1/2, -y+1/2'
'z+1/2, -x+1/4, -y+3/4'
'-z+1/2, x+3/4, y+1/4'
'-z+3/4, -x+3/4, y'
'z+1/4, x+1/4, -y'
'-z+1/4, x, -y+1/4'
'z+3/4, -x, y+3/4'
'y, z+1/2, x+1/2'
'-y, -z+1/2, -x+1/2'
'-y+1/4, z, -x+1/4'
'y+3/4, -z, x+3/4'
'y+1/2, -z+1/4, -x+3/4'
'-y+1/2, z+3/4, x+1/4'
'-y+3/4, -z+3/4, x'
'y+1/4, z+1/4, -x'
'y+3/4, x+3/4, -z'
'-y+1/4, -x+1/4, z'
'-y, -x+1/2, -z+1/2'
'y, x+1/2, z+1/2'
'y+1/4, -x, z+1/4'
'-y+3/4, x, -z+3/4'
'-y+1/2, x+1/4, z+3/4'
'y+1/2, -x+3/4, -z+1/4'
'x+3/4, z+3/4, -y'
'-x+1/4, -z+1/4, y'
'-x+1/2, z+1/4, y+3/4'
'x+1/2, -z+3/4, -y+1/4'
'-x, -z+1/2, -y+1/2'
'x, z+1/2, y+1/2'
'x+1/4, -z, y+1/4'
'-x+3/4, z, -y+3/4'
'z+3/4, y+3/4, -x'
'-z+1/4, -y+1/4, x'
'z+1/4, -y, x+1/4'
'-z+3/4, y, -x+3/4'
'-z+1/2, y+1/4, x+3/4'
'z+1/2, -y+3/4, -x+1/4'
'-z, -y+1/2, -x+1/2'
'z, y+1/2, x+1/2'
'x+1/2, y, z+1/2'
'-x+1/2, -y, -z+1/2'
'-x+1/4, -y+1/4, z'
'x+3/4, y+3/4, -z'
'-x+3/4, y+1/2, -z+1/4'
'x+1/4, -y+1/2, z+3/4'
'x, -y+3/4, -z+3/4'
'-x, y+1/4, z+1/4'
'z+1/2, x, y+1/2'
'-z+1/2, -x, -y+1/2'
'z, -x+3/4, -y+3/4'
'-z, x+1/4, y+1/4'
'-z+1/4, -x+1/4, y'
'z+3/4, x+3/4, -y'
'-z+3/4, x+1/2, -y+1/4'
'z+1/4, -x+1/2, y+3/4'
'y+1/2, z, x+1/2'
'-y+1/2, -z, -x+1/2'
'-y+3/4, z+1/2, -x+1/4'
'y+1/4, -z+1/2, x+3/4'
'y, -z+3/4, -x+3/4'
'-y, z+1/4, x+1/4'
'-y+1/4, -z+1/4, x'
'y+3/4, z+3/4, -x'
'y+1/4, x+1/4, -z'
'-y+3/4, -x+3/4, z'
'-y+1/2, -x, -z+1/2'
'y+1/2, x, z+1/2'
'y+3/4, -x+1/2, z+1/4'
'-y+1/4, x+1/2, -z+3/4'
'-y, x+3/4, z+3/4'
'y, -x+1/4, -z+1/4'
'x+1/4, z+1/4, -y'
'-x+3/4, -z+3/4, y'
'-x, z+3/4, y+3/4'
'x, -z+1/4, -y+1/4'
'-x+1/2, -z, -y+1/2'
'x+1/2, z, y+1/2'
'x+3/4, -z+1/2, y+1/4'
'-x+1/4, z+1/2, -y+3/4'
'z+1/4, y+1/4, -x'
'-z+3/4, -y+3/4, x'
'z+3/4, -y+1/2, x+1/4'
'-z+1/4, y+1/2, -x+3/4'
'-z, y+3/4, x+3/4'
'z, -y+1/4, -x+1/4'
'-z+1/2, -y, -x+1/2'
'z+1/2, y, x+1/2'
'x+1/2, y+1/2, z'
'-x+1/2, -y+1/2, -z'
'-x+1/4, -y+3/4, z+1/2'
'x+3/4, y+1/4, -z+1/2'
'-x+3/4, y, -z+3/4'
'x+1/4, -y, z+1/4'
'x, -y+1/4, -z+1/4'
'-x, y+3/4, z+3/4'
'z+1/2, x+1/2, y'
'-z+1/2, -x+1/2, -y'
'z, -x+1/4, -y+1/4'
'-z, x+3/4, y+3/4'
'-z+1/4, -x+3/4, y+1/2'
'z+3/4, x+1/4, -y+1/2'
'-z+3/4, x, -y+3/4'
'z+1/4, -x, y+1/4'
'y+1/2, z+1/2, x'
'-y+1/2, -z+1/2, -x'
'-y+3/4, z, -x+3/4'
'y+1/4, -z, x+1/4'
'y, -z+1/4, -x+1/4'
'-y, z+3/4, x+3/4'
'-y+1/4, -z+3/4, x+1/2'
'y+3/4, z+1/4, -x+1/2'
'y+1/4, x+3/4, -z+1/2'
'-y+3/4, -x+1/4, z+1/2'
'-y+1/2, -x+1/2, -z'
'y+1/2, x+1/2, z'
'y+3/4, -x, z+3/4'
'-y+1/4, x, -z+1/4'
'-y, x+1/4, z+1/4'
'y, -x+3/4, -z+3/4'
'x+1/4, z+3/4, -y+1/2'
'-x+3/4, -z+1/4, y+1/2'
'-x, z+1/4, y+1/4'
'x, -z+3/4, -y+3/4'
'-x+1/2, -z+1/2, -y'
'x+1/2, z+1/2, y'
'x+3/4, -z, y+3/4'
'-x+1/4, z, -y+1/4'
'z+1/4, y+3/4, -x+1/2'
'-z+3/4, -y+1/4, x+1/2'
'z+3/4, -y, x+3/4'
'-z+1/4, y, -x+1/4'
'-z, y+1/4, x+1/4'
'z, -y+3/4, -x+3/4'
'-z+1/2, -y+1/2, -x'
'z+1/2, y+1/2, x'

loop_
_atom_site_label
_atom_site_occupancy
_atom_site_fract_x
_atom_site_fract_y
_atom_site_fract_z
_atom_site_adp_type
_atom_site_B_iso_or_equiv
_atom_site_type_symbol
NaCa 0.5500 0.500000 0.500000 0.500000 Biso 0.610000 Na
NaCa 0.4100 0.500000 0.500000 0.500000 Biso 0.610000 Ca
Sb 1.0 0.000000 0.000000 0.000000 Biso 0.223000 Sb
O 1.0 0.3234(2) 0.125000 0.125000 Biso 0.510000 O
F-OH 0.7120 0.375000 0.375000 0.375000 Biso 0.751000 F
F-OH 0.2880 0.375000 0.375000 0.375000 Biso 0.751000 O
